data_8104209
loop_
_publ_author_name
'von Schnering, H.G.'
'Curda, J.'
'Carrillo-Cabrera, W.'
'Somer, M.'
'Peters, K.'

_publ_section_title
;
 Crystal structure of tribarium tetragermanide mono-acetylide, Ba3 Ge4 C2
;
_journal_name_full 'Zeitschrift fuer Kristallographie (149,1979-)'
_journal_page_first 634
_journal_page_last 634
_journal_volume 211
_journal_year 1996
_chemical_formula_sum 'C2 Ba3 Ge4'
_chemical_name_systematic '(Ba3 C2) Ge4'
_space_group_IT_number 140
_symmetry_space_group_name_Hall '-I 4 2c'
_symmetry_space_group_name_H-M 'I 4/m c m'
_cell_angle_alpha 90
_cell_angle_beta 90
_cell_angle_gamma 90
_cell_formula_units_Z 4
_cell_length_a 8.84
_cell_length_b 8.84
_cell_length_c 12.466
_cell_volume 974.163
_citation_journal_id_ASTM ZEKRDZ
_cod_data_source_file vonSchnering_ZEKRDZ_1996_1912.cif
_cod_data_source_block C2Ba3Ge4
_cod_database_code 8104209

loop_
_symmetry_equiv_pos_as_xyz
x,y,z
-y,x,z
-x,-y,z
y,-x,z
x,-y,-z+1/2
y,x,-z+1/2
-x,y,-z+1/2
-y,-x,-z+1/2
-x,-y,-z
y,-x,-z
x,y,-z
-y,x,-z
-x,y,z-1/2
-y,-x,z-1/2
x,-y,z-1/2
y,x,z-1/2
x+1/2,y+1/2,z+1/2
-y+1/2,x+1/2,z+1/2
-x+1/2,-y+1/2,z+1/2
y+1/2,-x+1/2,z+1/2
x+1/2,-y+1/2,-z+1
y+1/2,x+1/2,-z+1
-x+1/2,y+1/2,-z+1
-y+1/2,-x+1/2,-z+1
-x+1/2,-y+1/2,-z+1/2
y+1/2,-x+1/2,-z+1/2
x+1/2,y+1/2,-z+1/2
-y+1/2,x+1/2,-z+1/2
-x+1/2,y+1/2,z
-y+1/2,-x+1/2,z
x+1/2,-y+1/2,z
y+1/2,x+1/2,z

loop_
_atom_site_label
_atom_site_type_symbol
_atom_site_fract_x
_atom_site_fract_y
_atom_site_fract_z
_atom_site_occupancy
_atom_site_U_iso_or_equiv
Ba2 Ba+2 0.17982 0.67982 0.5 1 0.0
Ge1 Ge-1 0.10561 0.60561 0.31772 1 0.0
C1 C-1 0.0337 0.0592 0 0.5 0.0
Ba1 Ba+2 0 0 0.25 1 0.0
